data_4104934
loop_
_publ_author_name
'Cornelia M. M\"omming'
'Silke Fr\"omel'
'Gerald Kehr'
'Roland Fr\"ohlich'
'Stefan Grimme'
'Gerhard Erker'

_publ_section_title
;
 Reactions of an Intramolecular Frustrated Lewis Pair with Unsaturated
 Substrates: Evidence for a Concerted Olefin Addition Reaction
;
_journal_name_full 'Journal of the American Chemical Society'
_journal_page_first 12280
_journal_page_last 12289
_journal_paper_doi 10.1021/ja903511s
_journal_volume 131
_journal_year 2009
_chemical_formula_sum 'C41 H34 B F10 O P'
_chemical_formula_weight 774.46
_chemical_name_systematic
; 
 ? 
;
_space_group_IT_number 14
_symmetry_cell_setting monoclinic
_symmetry_space_group_name_Hall '-P 2ybc'
_symmetry_space_group_name_H-M 'P 1 21/c 1'
_atom_sites_solution_hydrogens geom
_atom_sites_solution_primary direct
_atom_sites_solution_secondary difmap
_audit_creation_method SHELXL-97
_cell_angle_alpha 90.00
_cell_angle_beta 98.642(2)
_cell_angle_gamma 90.00
_cell_formula_units_Z 4
_cell_length_a 9.4496(3)
_cell_length_b 30.8893(11)
_cell_length_c 12.4289(4)
_cell_measurement_reflns_used 6046
_cell_measurement_temperature 223(2)
_cell_measurement_theta_max 68.25
_cell_measurement_theta_min 0.88
_cell_volume 3586.7(2)
_computing_cell_refinement 'Collect (Nonius B.V., 1998)'
_computing_data_collection 'Collect (Nonius B.V., 1998)'
_computing_data_reduction 'Denzo-SMN (Otwinowski & Minor, 1997)'
_computing_molecular_graphics 'XP (BrukerAXS, 2000)'
_computing_publication_material 'SHELXL-97 (Sheldrick, 1997)'
_computing_structure_refinement 'SHELXL-97 (Sheldrick, 1997)'
_computing_structure_solution 'SHELXS-97 (Sheldrick, 1990)'
_diffrn_ambient_temperature 223(2)
_diffrn_measured_fraction_theta_full 0.975
_diffrn_measured_fraction_theta_max 0.975
_diffrn_measurement_device_type 'Nonius KappaCCD APEXII'
_diffrn_measurement_method '\w and \f scans'
_diffrn_radiation_monochromator graphite
_diffrn_radiation_source 'fine-focus sealed tube'
_diffrn_radiation_type CuK\a
_diffrn_radiation_wavelength 1.54178
_diffrn_reflns_av_R_equivalents 0.061
_diffrn_reflns_av_sigmaI/netI 0.0348
_diffrn_reflns_limit_h_max 11
_diffrn_reflns_limit_h_min -11
_diffrn_reflns_limit_k_max 36
_diffrn_reflns_limit_k_min -20
_diffrn_reflns_limit_l_max 14
_diffrn_reflns_limit_l_min -14
_diffrn_reflns_number 29245
_diffrn_reflns_theta_full 67.61
_diffrn_reflns_theta_max 67.61
_diffrn_reflns_theta_min 3.87
_exptl_absorpt_coefficient_mu 1.440
_exptl_absorpt_correction_T_max 0.8694
_exptl_absorpt_correction_T_min 0.7616
_exptl_absorpt_correction_type multi-scan
_exptl_absorpt_process_details 'Denzo (Otwinowski, Borek, Majewski & Minor, 2003)'
_exptl_crystal_colour colourless
_exptl_crystal_density_diffrn 1.434
_exptl_crystal_description block
_exptl_crystal_F_000 1592
_exptl_crystal_size_max 0.20
_exptl_crystal_size_mid 0.15
_exptl_crystal_size_min 0.10
_refine_diff_density_max 0.201
_refine_diff_density_min -0.254
_refine_diff_density_rms 0.044
_refine_ls_extinction_method none
_refine_ls_goodness_of_fit_ref 1.041
_refine_ls_hydrogen_treatment riding
_refine_ls_matrix_type full
_refine_ls_number_parameters 493
_refine_ls_number_reflns 6310
_refine_ls_number_restraints 0
_refine_ls_restrained_S_all 1.041
_refine_ls_R_factor_all 0.0709
_refine_ls_R_factor_gt 0.0504
_refine_ls_shift/su_max 0.001
_refine_ls_shift/su_mean 0.000
_refine_ls_structure_factor_coef Fsqd
_refine_ls_weighting_details 'calc w=1/[\s^2^(Fo^2^)+(0.0500P)^2^+2.4502P] where P=(Fo^2^+2Fc^2^)/3'
_refine_ls_weighting_scheme calc
_refine_ls_wR_factor_gt 0.1134
_refine_ls_wR_factor_ref 0.1270
_reflns_number_gt 4839
_reflns_number_total 6310
_reflns_threshold_expression >2sigma(I)
_cod_data_source_file ja903511s_si_005.cif
_cod_data_source_block erk4950
_cod_database_code 4104934

loop_
_symmetry_equiv_pos_as_xyz
'x, y, z'
'-x, y+1/2, -z+1/2'
'-x, -y, -z'
'x, -y-1/2, z-1/2'

loop_
_atom_site_label
_atom_site_type_symbol
_atom_site_fract_x
_atom_site_fract_y
_atom_site_fract_z
_atom_site_U_iso_or_equiv
_atom_site_adp_type
_atom_site_occupancy
_atom_site_symmetry_multiplicity
_atom_site_calc_flag
_atom_site_refinement_flags
P1 P 0.45735(7) 0.37543(2) 0.34454(5) 0.03995(17) Uani 1 1 d .
B1 B 0.3277(3) 0.40783(9) 0.5609(2) 0.0405(7) Uani 1 1 d .
O1 O 0.27870(18) 0.36795(5) 0.49833(14) 0.0402(4) Uani 1 1 d .
C1 C 0.5314(3) 0.41792(9) 0.4377(2) 0.0488(7) Uani 1 1 d .
H1A H 0.5997 0.4056 0.4969 0.059 Uiso 1 1 calc R
H1B H 0.5815 0.4393 0.3992 0.059 Uiso 1 1 calc R
C2 C 0.4064(3) 0.43951(8) 0.4840(2) 0.0481(7) Uani 1 1 d .
H2A H 0.3355 0.4495 0.4233 0.058 Uiso 1 1 calc R
H2B H 0.4426 0.4650 0.5263 0.058 Uiso 1 1 calc R
C3 C 0.3734(3) 0.34395(8) 0.4491(2) 0.0400(6) Uani 1 1 d .
H3 H 0.4541 0.3387 0.5083 0.048 Uiso 1 1 calc R
C4 C 0.3171(3) 0.29955(8) 0.4192(2) 0.0402(6) Uani 1 1 d .
H4 H 0.3677 0.2817 0.3768 0.048 Uiso 1 1 calc R
C5 C 0.1985(3) 0.28461(8) 0.4505(2) 0.0417(6) Uani 1 1 d .
H5 H 0.1447 0.3046 0.4845 0.050 Uiso 1 1 calc R
C11 C 0.5763(3) 0.33600(8) 0.2950(2) 0.0429(6) Uani 1 1 d .
C12 C 0.7222(3) 0.33082(9) 0.3400(2) 0.0499(7) Uani 1 1 d .
C13 C 0.7973(3) 0.29657(10) 0.3039(3) 0.0587(8) Uani 1 1 d .
H13 H 0.8946 0.2934 0.3328 0.070 Uiso 1 1 calc R
C14 C 0.7375(3) 0.26713(10) 0.2285(3) 0.0583(8) Uani 1 1 d .
C15 C 0.5959(3) 0.27358(9) 0.1824(2) 0.0544(7) Uani 1 1 d .
H15 H 0.5543 0.2544 0.1279 0.065 Uiso 1 1 calc R
C16 C 0.5135(3) 0.30702(8) 0.2136(2) 0.0467(6) Uani 1 1 d .
C17 C 0.8034(3) 0.36044(11) 0.4244(3) 0.0680(9) Uani 1 1 d .
H17A H 0.7682 0.3567 0.4932 0.102 Uiso 1 1 calc R
H17B H 0.7896 0.3903 0.4008 0.102 Uiso 1 1 calc R
H17C H 0.9045 0.3534 0.4335 0.102 Uiso 1 1 calc R
C18 C 0.8182(4) 0.22785(11) 0.1977(3) 0.0820(11) Uani 1 1 d .
H18A H 0.9197 0.2344 0.2063 0.123 Uiso 1 1 calc R
H18B H 0.7844 0.2202 0.1226 0.123 Uiso 1 1 calc R
H18C H 0.8024 0.2038 0.2447 0.123 Uiso 1 1 calc R
C19 C 0.3601(3) 0.30908(10) 0.1584(3) 0.0604(8) Uani 1 1 d .
H19A H 0.3515 0.3305 0.1007 0.091 Uiso 1 1 calc R
H19B H 0.2988 0.3171 0.2112 0.091 Uiso 1 1 calc R
H19C H 0.3315 0.2810 0.1277 0.091 Uiso 1 1 calc R
C21 C 0.3590(3) 0.40372(8) 0.2279(2) 0.0441(6) Uani 1 1 d .
C22 C 0.2081(3) 0.40442(8) 0.2029(2) 0.0467(6) Uani 1 1 d .
C23 C 0.1468(4) 0.42633(9) 0.1095(2) 0.0571(8) Uani 1 1 d .
H23 H 0.0464 0.4274 0.0931 0.068 Uiso 1 1 calc R
C24 C 0.2265(4) 0.44656(9) 0.0400(3) 0.0623(8) Uani 1 1 d .
C25 C 0.3729(4) 0.44579(9) 0.0672(2) 0.0589(8) Uani 1 1 d .
H25 H 0.4284 0.4596 0.0206 0.071 Uiso 1 1 calc R
C26 C 0.4433(3) 0.42560(8) 0.1598(2) 0.0498(7) Uani 1 1 d .
C27 C 0.1102(3) 0.38129(9) 0.2686(2) 0.0539(7) Uani 1 1 d .
H27A H 0.0118 0.3894 0.2426 0.081 Uiso 1 1 calc R
H27B H 0.1345 0.3893 0.3446 0.081 Uiso 1 1 calc R
H27C H 0.1210 0.3503 0.2609 0.081 Uiso 1 1 calc R
C28 C 0.1557(5) 0.46823(12) -0.0632(3) 0.0879(12) Uani 1 1 d .
H28A H 0.1663 0.4994 -0.0559 0.132 Uiso 1 1 calc R
H28B H 0.0548 0.4609 -0.0760 0.132 Uiso 1 1 calc R
H28C H 0.2005 0.4584 -0.1241 0.132 Uiso 1 1 calc R
C29 C 0.6046(3) 0.42911(10) 0.1810(3) 0.0617(8) Uani 1 1 d .
H29A H 0.6386 0.4410 0.1173 0.093 Uiso 1 1 calc R
H29B H 0.6458 0.4006 0.1966 0.093 Uiso 1 1 calc R
H29C H 0.6330 0.4480 0.2428 0.093 Uiso 1 1 calc R
C31 C 0.4335(3) 0.39536(8) 0.6776(2) 0.0401(6) Uani 1 1 d .
C32 C 0.5041(3) 0.42757(8) 0.7440(2) 0.0445(6) Uani 1 1 d .
F32 F 0.48707(19) 0.46947(5) 0.71376(14) 0.0612(4) Uani 1 1 d .
C33 C 0.5897(3) 0.42026(9) 0.8415(2) 0.0508(7) Uani 1 1 d .
F33 F 0.6555(2) 0.45320(6) 0.89996(15) 0.0722(5) Uani 1 1 d .
C34 C 0.6072(3) 0.37892(10) 0.8813(2) 0.0537(7) Uani 1 1 d .
F34 F 0.6894(2) 0.37123(6) 0.97744(15) 0.0780(6) Uani 1 1 d .
C35 C 0.5395(3) 0.34561(9) 0.8213(2) 0.0514(7) Uani 1 1 d .
F35 F 0.5551(2) 0.30484(5) 0.85974(14) 0.0734(5) Uani 1 1 d .
C36 C 0.4561(3) 0.35431(8) 0.7231(2) 0.0443(6) Uani 1 1 d .
F36 F 0.39247(19) 0.31909(5) 0.67149(13) 0.0606(4) Uani 1 1 d .
C41 C 0.1803(3) 0.42880(8) 0.5971(2) 0.0417(6) Uani 1 1 d .
C42 C 0.1521(3) 0.47252(8) 0.6043(2) 0.0484(7) Uani 1 1 d .
F42 F 0.24383(19) 0.50239(5) 0.57491(15) 0.0644(5) Uani 1 1 d .
C43 C 0.0317(3) 0.48975(9) 0.6389(2) 0.0568(8) Uani 1 1 d .
F43 F 0.0150(2) 0.53305(6) 0.64451(17) 0.0812(6) Uani 1 1 d .
C44 C -0.0714(3) 0.46270(10) 0.6679(2) 0.0578(8) Uani 1 1 d .
F44 F -0.1890(2) 0.47880(7) 0.70174(17) 0.0843(6) Uani 1 1 d .
C45 C -0.0503(3) 0.41910(10) 0.6626(2) 0.0519(7) Uani 1 1 d .
F45 F -0.15014(18) 0.39182(6) 0.69131(16) 0.0709(5) Uani 1 1 d .
C46 C 0.0721(3) 0.40308(8) 0.6289(2) 0.0443(6) Uani 1 1 d .
F46 F 0.08358(17) 0.35954(5) 0.62895(13) 0.0539(4) Uani 1 1 d .
C51 C 0.1413(3) 0.24057(8) 0.4381(2) 0.0428(6) Uani 1 1 d .
C52 C 0.0312(3) 0.22901(10) 0.4942(3) 0.0603(8) Uani 1 1 d .
H52 H -0.0072 0.2500 0.5363 0.072 Uiso 1 1 calc R
C53 C -0.0237(4) 0.18774(11) 0.4900(3) 0.0733(10) Uani 1 1 d .
H53 H -0.0984 0.1808 0.5291 0.088 Uiso 1 1 calc R
C54 C 0.0303(4) 0.15683(10) 0.4291(3) 0.0711(10) Uani 1 1 d .
H54 H -0.0076 0.1286 0.4256 0.085 Uiso 1 1 calc R
C55 C 0.1404(4) 0.16714(9) 0.3730(3) 0.0632(9) Uani 1 1 d .
H55 H 0.1789 0.1457 0.3322 0.076 Uiso 1 1 calc R
C56 C 0.1952(3) 0.20878(8) 0.3760(2) 0.0524(7) Uani 1 1 d .
H56 H 0.2690 0.2156 0.3359 0.063 Uiso 1 1 calc R

loop_
_atom_site_aniso_label
_atom_site_aniso_U_11
_atom_site_aniso_U_22
_atom_site_aniso_U_33
_atom_site_aniso_U_23
_atom_site_aniso_U_13
_atom_site_aniso_U_12
P1 0.0417(4) 0.0426(3) 0.0357(3) -0.0028(3) 0.0061(3) -0.0055(3)
B1 0.0475(17) 0.0360(14) 0.0378(16) -0.0045(12) 0.0057(13) -0.0035(12)
O1 0.0414(9) 0.0391(9) 0.0410(10) -0.0053(7) 0.0088(8) -0.0035(7)
C1 0.0540(16) 0.0514(15) 0.0423(15) -0.0052(12) 0.0117(13) -0.0187(13)
C2 0.0629(18) 0.0412(14) 0.0412(15) -0.0050(12) 0.0108(13) -0.0096(12)
C3 0.0427(14) 0.0402(13) 0.0369(14) -0.0009(11) 0.0056(11) -0.0011(11)
C4 0.0431(14) 0.0381(13) 0.0398(15) -0.0025(11) 0.0072(12) 0.0003(11)
C5 0.0429(14) 0.0389(13) 0.0425(15) -0.0039(11) 0.0042(12) 0.0036(11)
C11 0.0415(14) 0.0495(15) 0.0385(14) 0.0041(12) 0.0082(12) -0.0019(11)
C12 0.0454(15) 0.0606(17) 0.0439(16) 0.0070(13) 0.0079(13) -0.0046(13)
C13 0.0442(16) 0.0684(19) 0.065(2) 0.0087(16) 0.0132(15) 0.0058(14)
C14 0.0571(19) 0.0607(18) 0.062(2) 0.0120(15) 0.0247(16) 0.0110(14)
C15 0.0650(19) 0.0522(16) 0.0482(17) -0.0030(13) 0.0153(15) 0.0035(14)
C16 0.0503(16) 0.0482(15) 0.0420(15) -0.0008(12) 0.0078(13) -0.0004(12)
C17 0.0425(17) 0.091(2) 0.068(2) -0.0058(18) -0.0007(15) -0.0063(16)
C18 0.080(2) 0.079(2) 0.096(3) 0.005(2) 0.041(2) 0.0222(19)
C19 0.0620(19) 0.0565(17) 0.0570(19) -0.0193(15) -0.0101(15) 0.0059(14)
C21 0.0548(16) 0.0382(13) 0.0392(15) -0.0052(11) 0.0069(13) -0.0012(12)
C22 0.0587(17) 0.0377(13) 0.0427(15) -0.0034(11) 0.0039(13) 0.0026(12)
C23 0.067(2) 0.0477(16) 0.0517(18) -0.0035(14) -0.0063(15) 0.0051(14)
C24 0.088(2) 0.0469(16) 0.0484(18) 0.0011(14) -0.0010(17) 0.0028(16)
C25 0.088(2) 0.0468(16) 0.0426(17) 0.0022(13) 0.0138(16) -0.0048(15)
C26 0.0680(19) 0.0420(14) 0.0402(16) -0.0047(12) 0.0106(14) -0.0004(13)
C27 0.0467(16) 0.0562(17) 0.0569(18) -0.0001(14) 0.0018(14) 0.0052(13)
C28 0.120(3) 0.074(2) 0.061(2) 0.0187(19) -0.014(2) -0.002(2)
C29 0.069(2) 0.0662(19) 0.0541(19) 0.0008(15) 0.0229(16) -0.0126(16)
C31 0.0376(13) 0.0459(14) 0.0378(14) -0.0044(11) 0.0092(11) -0.0008(11)
C32 0.0448(15) 0.0447(15) 0.0449(16) -0.0059(12) 0.0091(12) 0.0016(11)
F32 0.0782(12) 0.0436(9) 0.0573(10) -0.0083(7) -0.0042(9) -0.0034(8)
C33 0.0451(15) 0.0605(17) 0.0447(16) -0.0158(14) -0.0001(13) 0.0028(13)
F33 0.0794(12) 0.0726(11) 0.0583(11) -0.0201(9) -0.0102(9) -0.0079(9)
C34 0.0483(16) 0.0692(19) 0.0410(16) -0.0076(14) -0.0023(13) 0.0148(14)
F34 0.0814(13) 0.0937(13) 0.0508(11) -0.0115(9) -0.0167(9) 0.0297(11)
C35 0.0561(17) 0.0545(16) 0.0439(16) 0.0036(13) 0.0081(14) 0.0150(13)
F35 0.1024(15) 0.0591(10) 0.0552(11) 0.0095(8) 0.0006(10) 0.0185(10)
C36 0.0492(15) 0.0441(14) 0.0399(15) -0.0051(12) 0.0083(12) -0.0010(12)
F36 0.0862(12) 0.0437(8) 0.0489(10) 0.0021(7) 0.0002(9) -0.0097(8)
C41 0.0458(15) 0.0427(14) 0.0345(14) -0.0024(11) -0.0014(11) 0.0018(11)
C42 0.0532(17) 0.0435(15) 0.0467(16) -0.0011(12) 0.0014(13) -0.0001(12)
F42 0.0719(11) 0.0401(8) 0.0807(12) -0.0017(8) 0.0099(9) -0.0024(8)
C43 0.070(2) 0.0454(16) 0.0518(18) -0.0059(13) -0.0006(15) 0.0186(15)
F43 0.0989(15) 0.0536(10) 0.0905(15) -0.0083(10) 0.0119(12) 0.0268(10)
C44 0.0547(18) 0.071(2) 0.0470(17) -0.0054(15) 0.0070(14) 0.0181(16)
F44 0.0729(13) 0.0967(14) 0.0874(15) -0.0064(11) 0.0255(11) 0.0328(11)
C45 0.0476(16) 0.0638(18) 0.0444(16) -0.0025(14) 0.0074(13) 0.0031(14)
F45 0.0557(10) 0.0839(12) 0.0780(13) -0.0025(10) 0.0262(10) -0.0020(9)
C46 0.0501(16) 0.0463(15) 0.0356(14) -0.0036(11) 0.0039(12) 0.0019(12)
F46 0.0567(10) 0.0464(8) 0.0616(10) -0.0011(7) 0.0186(8) -0.0030(7)
C51 0.0425(14) 0.0395(13) 0.0444(15) -0.0001(11) 0.0006(12) -0.0013(11)
C52 0.0601(19) 0.0553(17) 0.068(2) -0.0055(15) 0.0183(16) -0.0108(14)
C53 0.073(2) 0.068(2) 0.081(2) 0.0030(19) 0.0165(19) -0.0228(18)
C54 0.090(3) 0.0476(17) 0.070(2) 0.0091(16) -0.008(2) -0.0233(17)
C55 0.086(2) 0.0426(16) 0.057(2) -0.0086(14) -0.0021(18) -0.0010(15)
C56 0.0622(18) 0.0451(15) 0.0494(17) -0.0043(13) 0.0070(14) -0.0029(13)

loop_
_atom_type_symbol
_atom_type_description
_atom_type_scat_dispersion_real
_atom_type_scat_dispersion_imag
_atom_type_scat_source
C C 0.0181 0.0091 'International Tables Vol C Tables 4.2.6.8 and 6.1.1.4'
H H 0.0000 0.0000 'International Tables Vol C Tables 4.2.6.8 and 6.1.1.4'
B B 0.0090 0.0039 'International Tables Vol C Tables 4.2.6.8 and 6.1.1.4'
O O 0.0492 0.0322 'International Tables Vol C Tables 4.2.6.8 and 6.1.1.4'
F F 0.0727 0.0534 'International Tables Vol C Tables 4.2.6.8 and 6.1.1.4'
P P 0.2955 0.4335 'International Tables Vol C Tables 4.2.6.8 and 6.1.1.4'

loop_
_geom_angle_atom_site_label_1
_geom_angle_atom_site_label_2
_geom_angle_atom_site_label_3
_geom_angle
C1 P1 C21 105.17(13)
C1 P1 C11 119.92(13)
C21 P1 C11 108.50(12)
C1 P1 C3 95.41(12)
C21 P1 C3 125.24(12)
C11 P1 C3 103.41(11)
O1 B1 C2 108.9(2)
O1 B1 C41 104.9(2)
C2 B1 C41 113.7(2)
O1 B1 C31 111.0(2)
C2 B1 C31 112.4(2)
C41 B1 C31 105.7(2)
C3 O1 B1 120.35(19)
C2 C1 P1 107.87(18)
C1 C2 B1 113.8(2)
O1 C3 C4 111.9(2)
O1 C3 P1 113.40(16)
C4 C3 P1 118.04(18)
C5 C4 C3 122.1(2)
C4 C5 C51 127.5(2)
C16 C11 C12 119.4(2)
C16 C11 P1 116.79(19)
C12 C11 P1 123.6(2)
C13 C12 C11 118.3(3)
C13 C12 C17 117.1(3)
C11 C12 C17 124.6(3)
C14 C13 C12 123.5(3)
C13 C14 C15 117.4(3)
C13 C14 C18 122.3(3)
C15 C14 C18 120.2(3)
C16 C15 C14 122.7(3)
C15 C16 C11 118.7(3)
C15 C16 C19 116.5(3)
C11 C16 C19 124.8(2)
C22 C21 C26 120.0(2)
C22 C21 P1 124.0(2)
C26 C21 P1 116.0(2)
C23 C22 C21 118.1(3)
C23 C22 C27 118.0(3)
C21 C22 C27 123.8(2)
C24 C23 C22 123.0(3)
C25 C24 C23 117.6(3)
C25 C24 C28 121.2(3)
C23 C24 C28 121.3(3)
C24 C25 C26 123.4(3)
C25 C26 C21 117.9(3)
C25 C26 C29 117.2(3)
C21 C26 C29 124.9(3)
C36 C31 C32 112.2(2)
C36 C31 B1 126.5(2)
C32 C31 B1 121.1(2)
F32 C32 C33 115.7(2)
F32 C32 C31 119.5(2)
C33 C32 C31 124.8(3)
F33 C33 C34 119.2(3)
F33 C33 C32 121.0(3)
C34 C33 C32 119.7(3)
F34 C34 C33 120.5(3)
F34 C34 C35 120.7(3)
C33 C34 C35 118.8(3)
F35 C35 C34 119.4(3)
F35 C35 C36 121.0(3)
C34 C35 C36 119.6(3)
F36 C36 C35 114.6(2)
F36 C36 C31 120.5(2)
C35 C36 C31 124.8(2)
C42 C41 C46 112.4(2)
C42 C41 B1 125.3(2)
C46 C41 B1 122.3(2)
F42 C42 C43 114.3(2)
F42 C42 C41 120.7(2)
C43 C42 C41 124.9(3)
F43 C43 C44 119.8(3)
F43 C43 C42 120.4(3)
C44 C43 C42 119.8(3)
F44 C44 C45 121.0(3)
F44 C44 C43 120.7(3)
C45 C44 C43 118.3(3)
F45 C45 C44 119.3(3)
F45 C45 C46 120.4(3)
C44 C45 C46 120.2(3)
F46 C46 C45 115.3(2)
F46 C46 C41 120.3(2)
C45 C46 C41 124.3(2)
C52 C51 C56 117.6(2)
C52 C51 C5 118.7(2)
C56 C51 C5 123.7(2)
C53 C52 C51 121.9(3)
C54 C53 C52 120.0(3)
C53 C54 C55 119.6(3)
C54 C55 C56 120.7(3)
C55 C56 C51 120.3(3)

loop_
_geom_bond_atom_site_label_1
_geom_bond_atom_site_label_2
_geom_bond_distance
P1 C1 1.819(3)
P1 C21 1.823(3)
P1 C11 1.826(3)
P1 C3 1.891(3)
B1 O1 1.493(3)
B1 C2 1.625(4)
B1 C41 1.658(4)
B1 C31 1.678(4)
O1 C3 1.374(3)
C1 C2 1.541(4)
C3 C4 1.498(3)
C4 C5 1.324(3)
C5 C51 1.463(3)
C11 C16 1.413(4)
C11 C12 1.417(4)
C12 C13 1.386(4)
C12 C17 1.511(4)
C13 C14 1.366(4)
C14 C15 1.388(4)
C14 C18 1.512(4)
C15 C16 1.384(4)
C16 C19 1.509(4)
C21 C22 1.413(4)
C21 C26 1.417(4)
C22 C23 1.393(4)
C22 C27 1.503(4)
C23 C24 1.379(4)
C24 C25 1.375(5)
C24 C28 1.511(4)
C25 C26 1.388(4)
C26 C29 1.512(4)
C31 C36 1.392(4)
C31 C32 1.396(4)
C32 F32 1.350(3)
C32 C33 1.371(4)
C33 F33 1.347(3)
C33 C34 1.370(4)
C34 F34 1.345(3)
C34 C35 1.372(4)
C35 F35 1.347(3)
C35 C36 1.376(4)
C36 F36 1.357(3)
C41 C42 1.382(4)
C41 C46 1.398(4)
C42 F42 1.354(3)
C42 C43 1.382(4)
C43 F43 1.350(3)
C43 C44 1.372(4)
C44 F44 1.341(3)
C44 C45 1.364(4)
C45 F45 1.352(3)
C45 C46 1.380(4)
C46 F46 1.349(3)
C51 C52 1.383(4)
C51 C56 1.392(4)
C52 C53 1.374(4)
C53 C54 1.364(5)
C54 C55 1.374(5)
C55 C56 1.385(4)

loop_
_geom_torsion_atom_site_label_1
_geom_torsion_atom_site_label_2
_geom_torsion_atom_site_label_3
_geom_torsion_atom_site_label_4
_geom_torsion
C2 B1 O1 C3 53.4(3)
C41 B1 O1 C3 175.41(19)
C31 B1 O1 C3 -70.9(3)
C21 P1 C1 C2 69.7(2)
C11 P1 C1 C2 -167.91(17)
C3 P1 C1 C2 -59.1(2)
P1 C1 C2 B1 66.3(3)
O1 B1 C2 C1 -55.8(3)
C41 B1 C2 C1 -172.3(2)
C31 B1 C2 C1 67.7(3)
B1 O1 C3 C4 163.4(2)
B1 O1 C3 P1 -60.0(3)
C1 P1 C3 O1 57.1(2)
C21 P1 C3 O1 -55.7(2)
C11 P1 C3 O1 179.65(17)
C1 P1 C3 C4 -169.1(2)
C21 P1 C3 C4 78.0(2)
C11 P1 C3 C4 -46.6(2)
O1 C3 C4 C5 -8.1(4)
P1 C3 C4 C5 -142.5(2)
C3 C4 C5 C51 -172.1(2)
C1 P1 C11 C16 -173.02(19)
C21 P1 C11 C16 -52.3(2)
C3 P1 C11 C16 82.6(2)
C1 P1 C11 C12 12.6(3)
C21 P1 C11 C12 133.3(2)
C3 P1 C11 C12 -91.8(2)
C16 C11 C12 C13 -1.5(4)
P1 C11 C12 C13 172.7(2)
C16 C11 C12 C17 177.8(3)
P1 C11 C12 C17 -8.0(4)
C11 C12 C13 C14 -1.1(4)
C17 C12 C13 C14 179.6(3)
C12 C13 C14 C15 3.3(5)
C12 C13 C14 C18 -174.5(3)
C13 C14 C15 C16 -3.0(4)
C18 C14 C15 C16 174.9(3)
C14 C15 C16 C11 0.5(4)
C14 C15 C16 C19 -178.3(3)
C12 C11 C16 C15 1.8(4)
P1 C11 C16 C15 -172.8(2)
C12 C11 C16 C19 -179.5(3)
P1 C11 C16 C19 5.9(4)
C1 P1 C21 C22 -109.0(2)
C11 P1 C21 C22 121.5(2)
C3 P1 C21 C22 -0.9(3)
C1 P1 C21 C26 71.5(2)
C11 P1 C21 C26 -58.0(2)
C3 P1 C21 C26 179.59(17)
C26 C21 C22 C23 1.2(4)
P1 C21 C22 C23 -178.26(19)
C26 C21 C22 C27 178.4(2)
P1 C21 C22 C27 -1.1(4)
C21 C22 C23 C24 1.1(4)
C27 C22 C23 C24 -176.3(3)
C22 C23 C24 C25 -1.9(4)
C22 C23 C24 C28 177.2(3)
C23 C24 C25 C26 0.4(5)
C28 C24 C25 C26 -178.7(3)
C24 C25 C26 C21 1.8(4)
C24 C25 C26 C29 -177.6(3)
C22 C21 C26 C25 -2.6(4)
P1 C21 C26 C25 176.9(2)
C22 C21 C26 C29 176.7(3)
P1 C21 C26 C29 -3.8(4)
O1 B1 C31 C36 -10.6(4)
C2 B1 C31 C36 -132.9(3)
C41 B1 C31 C36 102.6(3)
O1 B1 C31 C32 173.2(2)
C2 B1 C31 C32 50.9(3)
C41 B1 C31 C32 -73.6(3)
C36 C31 C32 F32 -176.7(2)
B1 C31 C32 F32 0.0(4)
C36 C31 C32 C33 1.8(4)
B1 C31 C32 C33 178.5(2)
F32 C32 C33 F33 -2.3(4)
C31 C32 C33 F33 179.2(2)
F32 C32 C33 C34 176.7(2)
C31 C32 C33 C34 -1.9(4)
F33 C33 C34 F34 -0.2(4)
C32 C33 C34 F34 -179.2(3)
F33 C33 C34 C35 179.8(3)
C32 C33 C34 C35 0.8(4)
F34 C34 C35 F35 0.4(4)
C33 C34 C35 F35 -179.7(3)
F34 C34 C35 C36 -179.9(3)
C33 C34 C35 C36 0.0(4)
F35 C35 C36 F36 0.7(4)
C34 C35 C36 F36 -179.0(2)
F35 C35 C36 C31 179.7(2)
C34 C35 C36 C31 0.0(4)
C32 C31 C36 F36 178.2(2)
B1 C31 C36 F36 1.7(4)
C32 C31 C36 C35 -0.8(4)
B1 C31 C36 C35 -177.3(3)
O1 B1 C41 C42 -144.7(2)
C2 B1 C41 C42 -25.9(4)
C31 B1 C41 C42 97.9(3)
O1 B1 C41 C46 38.2(3)
C2 B1 C41 C46 157.1(2)
C31 B1 C41 C46 -79.2(3)
C46 C41 C42 F42 -178.8(2)
B1 C41 C42 F42 3.9(4)
C46 C41 C42 C43 0.2(4)
B1 C41 C42 C43 -177.1(3)
F42 C42 C43 F43 -2.0(4)
C41 C42 C43 F43 179.0(3)
F42 C42 C43 C44 178.1(3)
C41 C42 C43 C44 -0.9(5)
F43 C43 C44 F44 0.0(4)
C42 C43 C44 F44 180.0(3)
F43 C43 C44 C45 -179.2(3)
C42 C43 C44 C45 0.8(4)
F44 C44 C45 F45 0.5(4)
C43 C44 C45 F45 179.7(3)
F44 C44 C45 C46 -179.2(3)
C43 C44 C45 C46 0.0(4)
F45 C45 C46 F46 -1.0(4)
C44 C45 C46 F46 178.6(2)
F45 C45 C46 C41 179.6(2)
C44 C45 C46 C41 -0.7(4)
C42 C41 C46 F46 -178.7(2)
B1 C41 C46 F46 -1.3(4)
C42 C41 C46 C45 0.6(4)
B1 C41 C46 C45 178.0(3)
C4 C5 C51 C52 167.7(3)
C4 C5 C51 C56 -9.8(4)
C56 C51 C52 C53 0.4(5)
C5 C51 C52 C53 -177.3(3)
C51 C52 C53 C54 -0.2(5)
C52 C53 C54 C55 0.6(5)
C53 C54 C55 C56 -1.2(5)
C54 C55 C56 C51 1.5(5)
C52 C51 C56 C55 -1.0(4)
C5 C51 C56 C55 176.5(3)
